data_7228505
loop_
_publ_author_name
'Mootz, Dietrich'
'Merschenz-Quack, Angelika'

_publ_section_title
;
 On the highest hydrates of sulfuric acid : formation and structure of
 H2SO4 . 6.6 H2O and H2SO4 . 8 H2O
;
_journal_name_full 'Zeitschrift fur Naturforschung B'
_journal_page_first 1231
_journal_page_last 1236
_journal_paper_doi 10.1515/znb-1987-1004
_journal_volume 42
_journal_year 1987
_chemical_formula_moiety 'O4 S, 4(H2 O), 2(H5 O2)'
_chemical_formula_sum 'H18 O12 S'
_chemical_formula_weight 242.2
_space_group_IT_number 122
_symmetry_cell_setting tetragonal
_symmetry_Int_Tables_number 122
_symmetry_space_group_name_Hall 'I -4 2bw'
_symmetry_space_group_name_H-M 'I -4 2 d'
_cell_angle_alpha 90.
_cell_angle_beta 90.
_cell_angle_gamma 90.
_cell_formula_units_Z 4
_cell_length_a 7.467(4)
_cell_length_b 7.467(4)
_cell_length_c 21.445(11)
_cell_volume 1195.7(11)
_diffrn_ambient_temperature 163
_diffrn_radiation_probe x-ray
_diffrn_radiation_type MoK\a
_diffrn_radiation_wavelength 0.71069
_exptl_absorpt_coefficient_mu 0.31
_exptl_crystal_density_diffrn 1.35
_exptl_crystal_F_000 520
_refine_ls_number_parameters 709
_refine_ls_number_reflns 54
_refine_ls_R_factor_all 0.025
_refine_ls_R_factor_gt 0.022
_refine_ls_wR_factor_gt 0.031
_refine_ls_wR_factor_ref 0.031
_cod_data_source_file Z-Naturforsch-1987-42b-1231-1236-2.cif
_cod_data_source_block H2SO4-8H2O
_cod_depositor_comments
;
(H5O2)2 SO4 . 4 H2O
;
_cod_original_cell_volume 11.957
_cod_database_code 7228505

loop_
_symmetry_equiv_pos_site_id
_symmetry_equiv_pos_as_xyz
1 x,y,z
2 y,-x,-z
3 -x,-y,z
4 -y,x,-z
5 x,1/2-y,1/4-z
6 1/2-y,-x,3/4+z
7 -x,1/2+y,1/4-z
8 1/2+y,x,3/4+z
9 1/2+x,1/2+y,1/2+z
10 1/2+y,1/2-x,1/2-z
11 1/2-x,1/2-y,1/2+z
12 1/2-y,1/2+x,1/2-z
13 1/2+x,-y,3/4-z
14 -y,1/2-x,1/4+z
15 1/2-x,y,3/4-z
16 y,1/2+x,1/4+z

loop_
_atom_site_label
_atom_site_type_symbol
_atom_site_thermal_displace_type
_atom_site_fract_x
_atom_site_fract_y
_atom_site_fract_z
_atom_site_occupancy
_atom_site_U_iso_or_equiv
_atom_site_calc_flag
_atom_site_refinement_flags
_atom_site_disorder_assembly
_atom_site_disorder_group
S S Uiso 0.00000 0.00000 0.00000 1.000 0.0195(1) . . . .
O O Uiso 0.13455(13) 0.09203(11) 0.03903(4) 1.000 0.0288(3) . . . .
OW1 O Uiso 0.32726(12) 0.56609(13) 0.11751(4) 1.000 0.0256(3) . . . .
OW2 O Uiso 0.15327(14) 0.44207(13) 0.01862(4) 1.000 0.0284(3) . . . .
H11 H Uiso 0.432(4) 0.513(10) 0.119(2) 0.500 0.046(11) . . . .
H12 H Uiso 0.327(8) 0.668(8) 0.122(3) 0.500 0.074(18) . . . .
H13 H Uiso 0.267(3) 0.522(4) 0.1440(10) 1.000 0.061(8) . . . .
H21 H Uiso 0.212(3) 0.484(3) 0.0510(10) 1.000 0.041(5) . . . .
H22 H Uiso 0.069(4) 0.506(9) 0.024(2) 0.500 0.037(9) . . . .
H23 H Uiso 0.146(4) 0.338(4) 0.025(2) 1.000 0.061(8) . . . .

loop_
_geom_angle_atom_site_label_1
_geom_angle_atom_site_label_2
_geom_angle_atom_site_label_3
_geom_angle
_geom_angle_site_symmetry_1
_geom_angle_site_symmetry_2
_geom_angle_site_symmetry_3
_geom_angle_publ_flag
O S O 108.73(5) . . 2_555 yes
O S O 110.97(5) . . 3_555 yes
O S O 108.73(5) . . 4_555 yes
O S O 108.73(5) 2_555 . 3_555 yes
O S O 110.97(5) 2_555 . 4_555 yes
O S O 108.73(5) 3_555 . 4_555 yes
H11 OW1 H12 117(6) . . . no
H11 OW1 H13 107(4) . . . no
H12 OW1 H13 109(5) . . . no
H21 OW2 H22 94(4) . . . no
H21 OW2 H23 104(3) . . . no
H22 OW2 H23 121(5) . . . no

loop_
_geom_bond_atom_site_label_1
_geom_bond_atom_site_label_2
_geom_bond_distance
_geom_bond_site_symmetry_1
_geom_bond_site_symmetry_2
_geom_bond_publ_flag
S O 1.4772(12) . . yes
S O 1.4772(12) . 2_555 yes
S O 1.4772(12) . 3_555 yes
S O 1.4772(12) . 4_555 yes
OW1 H11 0.88(4) . . no
OW1 H12 0.77(6) . . no
OW1 H13 0.80(2) . . no
OW2 H21 0.88(2) . . no
OW2 H22 0.80(5) . . no
OW2 H23 0.79(3) . . no

loop_
_geom_hbond_atom_site_label_D
_geom_hbond_atom_site_label_H
_geom_hbond_atom_site_label_A
_geom_hbond_distance_DH
_geom_hbond_distance_HA
_geom_hbond_distance_DA
_geom_hbond_angle_DHA
_geom_hbond_site_symmetry_A
_geom_hbond_publ_flag
OW1 H11 OW1 0.88(4) 1.89(4) 2.762(2) 171(6) 3_665 yes
OW1 H12 OW1 0.77(6) 2.00(6) 2.765(2) 179(9) 5_565 yes
OW1 H13 O 0.80(2) 1.94(2) 2.7353(19) 176(3) 5_555 yes
OW2 H21 OW1 0.88(2) 1.78(2) 2.6538(19) 179(3) . yes
OW2 H22 OW2 0.80(5) 1.71(3) 2.447(2) 153(6) 3_565 yes
OW2 H23 O 0.79(3) 1.86(3) 2.6538(19) 179(5) . yes
